data_7003306
loop_
_publ_author_name
'Teixidor, F.'
'Laromaine, A.'
'Kivek\"as, R.'
'Sillanp\"a\"a, R.'
'Vi\~nas, C.'
'Vespalec, R.'
'Hor\'akov\'a, H.'

_publ_section_title
;
 Synthesis, reactivity and complexation studies of N,S
 exo-heterodisubstituted o-carborane ligands. Carborane as a platform
 to produce the uncommon bidentate chelating (pyridine)N-C-C-C-S(H)
 motif
;
_journal_issue 3
_journal_name_full 'Dalton Transactions'
_journal_page_first 345
_journal_paper_doi 10.1039/b715362g
_journal_year 2008
_chemical_formula_moiety 'C25 H29 Au B10 N P S'
_chemical_formula_sum 'C25 H29 Au B10 N P S'
_chemical_formula_weight 711.59
_chemical_name_systematic
;
?
;
_space_group_IT_number 14
_symmetry_cell_setting monoclinic
_symmetry_space_group_name_Hall '-P 2yn'
_symmetry_space_group_name_H-M 'P 1 21/n 1'
_atom_sites_solution_hydrogens geom
_atom_sites_solution_primary direct
_atom_sites_solution_secondary difmap
_audit_creation_method SHELXL-97
_cell_angle_alpha 90.00
_cell_angle_beta 103.541(2)
_cell_angle_gamma 90.00
_cell_formula_units_Z 4
_cell_length_a 12.8012(2)
_cell_length_b 13.3513(4)
_cell_length_c 17.1365(5)
_cell_measurement_reflns_used 5389
_cell_measurement_temperature 173(2)
_cell_measurement_theta_max 25.682
_cell_measurement_theta_min 0.407
_cell_volume 2847.43(13)
_computing_cell_refinement 'HKL Scalepack (Otwinowsky & Minor, 1997)'
_computing_data_collection 'Collect (Nonius BV, 1997-2000)'
_computing_data_reduction
;
HKL Denzo and Scalepack (Otwinowsky & Minor, 1997)
;
_computing_molecular_graphics 'SHELXTL/PC (Sheldrick, 1990)'
_computing_publication_material 'SHELXL-97 (Sheldrick, 1997)'
_computing_structure_refinement 'SHELXL-97 (Sheldrick, 1997)'
_computing_structure_solution 'SHELXS-97 (Sheldrick, 1990)'
_diffrn_ambient_temperature 173(2)
_diffrn_detector 'CCD plate'
_diffrn_detector_area_resol_mean 9
_diffrn_measured_fraction_theta_full 0.989
_diffrn_measured_fraction_theta_max 0.989
_diffrn_measurement_device '95mm CCD camera on \k-goniostat'
_diffrn_measurement_device_type KappaCCD
_diffrn_measurement_method 'CCD rotation images, thick slices'
_diffrn_radiation_monochromator 'horizonally mounted graphite crystal'
_diffrn_radiation_probe x-ray
_diffrn_radiation_type Mok\a
_diffrn_radiation_wavelength 0.71073
_diffrn_reflns_av_R_equivalents 0.0665
_diffrn_reflns_av_sigmaI/netI 0.0524
_diffrn_reflns_limit_h_max 14
_diffrn_reflns_limit_h_min -15
_diffrn_reflns_limit_k_max 15
_diffrn_reflns_limit_k_min -15
_diffrn_reflns_limit_l_max 20
_diffrn_reflns_limit_l_min -20
_diffrn_reflns_number 26385
_diffrn_reflns_theta_full 25.51
_diffrn_reflns_theta_max 25.51
_diffrn_reflns_theta_min 2.88
_diffrn_source 'Enraf Nonius FR590'
_diffrn_standards_decay_% <1
_exptl_absorpt_coefficient_mu 5.315
_exptl_absorpt_correction_T_max 1.000000
_exptl_absorpt_correction_T_min 0.686768
_exptl_absorpt_correction_type multi-scan
_exptl_absorpt_process_details 'SADABS, Sheldrick, G. M., 2003'
_exptl_crystal_colour colourless
_exptl_crystal_density_diffrn 1.660
_exptl_crystal_density_method 'not measured'
_exptl_crystal_description plate
_exptl_crystal_F_000 1384
_exptl_crystal_size_max 0.20
_exptl_crystal_size_mid 0.14
_exptl_crystal_size_min 0.12
_refine_diff_density_max 0.809
_refine_diff_density_min -0.974
_refine_diff_density_rms 0.129
_refine_ls_extinction_coef 0.00076(9)
_refine_ls_extinction_expression Fc^*^=kFc[1+0.001xFc^2^\l^3^/sin(2\q)]^-1/4^
_refine_ls_extinction_method SHELXL
_refine_ls_goodness_of_fit_ref 1.019
_refine_ls_hydrogen_treatment constr
_refine_ls_matrix_type full
_refine_ls_number_parameters 353
_refine_ls_number_reflns 5259
_refine_ls_number_restraints 0
_refine_ls_restrained_S_all 1.019
_refine_ls_R_factor_all 0.0465
_refine_ls_R_factor_gt 0.0285
_refine_ls_shift/su_max 0.001
_refine_ls_shift/su_mean 0.000
_refine_ls_structure_factor_coef Fsqd
_refine_ls_weighting_details
;
w=1/[\s^2^(Fo^2^)+(0.0190P)^2^+1.8773P] where P=(Fo^2^+2Fc^2^)/3
;
_refine_ls_weighting_scheme calc
_refine_ls_wR_factor_gt 0.0547
_refine_ls_wR_factor_ref 0.0591
_reflns_number_gt 4220
_reflns_number_total 5259
_reflns_threshold_expression >2sigma(I)
_cod_data_source_file b715362g.txt
_cod_data_source_block 7
_cod_original_sg_symbol_H-M 'P 21/n'
_cod_database_code 7003306

loop_
_symmetry_equiv_pos_as_xyz
'x, y, z'
'-x+1/2, y+1/2, -z+1/2'
'-x, -y, -z'
'x-1/2, -y-1/2, z-1/2'

loop_
_atom_site_label
_atom_site_type_symbol
_atom_site_fract_x
_atom_site_fract_y
_atom_site_fract_z
_atom_site_U_iso_or_equiv
_atom_site_adp_type
_atom_site_occupancy
_atom_site_calc_flag
_atom_site_refinement_flags
_atom_site_disorder_assembly
_atom_site_disorder_group
Au Au 0.663588(12) 0.166700(13) 0.114691(10) 0.01575(7) Uani 1 d . . .
S S 0.84727(8) 0.14480(8) 0.14973(7) 0.0177(2) Uani 1 d . . .
P P 0.48429(8) 0.19197(9) 0.09193(7) 0.0160(3) Uani 1 d . . .
C1 C 0.9022(3) 0.3182(3) 0.0504(3) 0.0150(9) Uani 1 d . . .
C2 C 0.9019(3) 0.1916(3) 0.0709(3) 0.0146(9) Uani 1 d . . .
B3 B 0.8247(4) 0.2369(4) -0.0167(3) 0.0151(11) Uani 1 d . . .
H3 H 0.7348 0.2362 -0.0303 0.018 Uiso 1 calc R . .
B4 B 0.8987(4) 0.3365(4) -0.0477(3) 0.0200(11) Uani 1 d . . .
H4 H 0.8571 0.4013 -0.0835 0.024 Uiso 1 calc R . .
B5 B 1.0200(4) 0.3520(4) 0.0271(3) 0.0220(12) Uani 1 d . . .
H5 H 1.0594 0.4269 0.0410 0.026 Uiso 1 calc R . .
B6 B 1.0186(4) 0.2617(4) 0.1036(3) 0.0181(11) Uani 1 d . . .
H6 H 1.0554 0.2772 0.1684 0.022 Uiso 1 calc R . .
B7 B 0.9001(4) 0.1249(4) -0.0148(3) 0.0172(11) Uani 1 d . . .
H7 H 0.8604 0.0502 -0.0289 0.021 Uiso 1 calc R . .
B8 B 0.9008(4) 0.2152(4) -0.0908(3) 0.0232(12) Uani 1 d . . .
H8 H 0.8616 0.2002 -0.1553 0.028 Uiso 1 calc R . .
B9 B 1.0214(4) 0.2862(4) -0.0627(3) 0.0242(12) Uani 1 d . . .
H9 H 1.0619 0.3178 -0.1085 0.029 Uiso 1 calc R . .
B10 B 1.0959(4) 0.2396(4) 0.0316(3) 0.0219(12) Uani 1 d . . .
H10 H 1.1859 0.2401 0.0483 0.026 Uiso 1 calc R . .
B11 B 1.0207(4) 0.1406(4) 0.0616(3) 0.0183(12) Uani 1 d . . .
H11 H 1.0606 0.0762 0.0987 0.022 Uiso 1 calc R . .
B12 B 1.0224(4) 0.1551(4) -0.0417(3) 0.0231(12) Uani 1 d . . .
H12 H 1.0639 0.1000 -0.0735 0.028 Uiso 1 calc R . .
C13 C 0.8463(3) 0.3893(3) 0.0950(3) 0.0154(9) Uani 1 d . . .
N14 N 0.7391(3) 0.3936(3) 0.0701(2) 0.0203(9) Uani 1 d . . .
C15 C 0.6877(3) 0.4593(4) 0.1070(3) 0.0239(11) Uani 1 d . . .
H15 H 0.6115 0.4624 0.0903 0.029 Uiso 1 calc R . .
C16 C 0.7382(4) 0.5226(3) 0.1676(3) 0.0260(11) Uani 1 d . . .
H16 H 0.6985 0.5685 0.1917 0.031 Uiso 1 calc R . .
C17 C 0.8478(4) 0.5169(4) 0.1919(3) 0.0297(12) Uani 1 d . . .
H17 H 0.8857 0.5591 0.2337 0.036 Uiso 1 calc R . .
C18 C 0.9030(3) 0.4497(3) 0.1554(3) 0.0235(11) Uani 1 d . . .
H18 H 0.9791 0.4451 0.1717 0.028 Uiso 1 calc R . .
C19 C 0.4572(3) 0.3150(3) 0.1267(3) 0.0190(10) Uani 1 d . . .
C20 C 0.3907(3) 0.3846(4) 0.0785(3) 0.0222(10) Uani 1 d . . .
H20 H 0.3537 0.3671 0.0255 0.027 Uiso 1 calc R . .
C21 C 0.3786(3) 0.4797(4) 0.1080(3) 0.0266(11) Uani 1 d . . .
H21 H 0.3338 0.5273 0.0748 0.032 Uiso 1 calc R . .
C22 C 0.4309(3) 0.5057(4) 0.1850(3) 0.0259(11) Uani 1 d . . .
H22 H 0.4229 0.5713 0.2042 0.031 Uiso 1 calc R . .
C23 C 0.4949(4) 0.4370(4) 0.2344(3) 0.0268(11) Uani 1 d . . .
H23 H 0.5288 0.4546 0.2880 0.032 Uiso 1 calc R . .
C24 C 0.5095(3) 0.3430(4) 0.2057(3) 0.0231(10) Uani 1 d . . .
H24 H 0.5551 0.2965 0.2394 0.028 Uiso 1 calc R . .
C25 C 0.4203(3) 0.1874(3) -0.0140(3) 0.0156(9) Uani 1 d . . .
C26 C 0.3277(3) 0.1306(4) -0.0451(3) 0.0218(10) Uani 1 d . . .
H26 H 0.2952 0.0926 -0.0103 0.026 Uiso 1 calc R . .
C27 C 0.2842(4) 0.1306(4) -0.1271(3) 0.0268(11) Uani 1 d . . .
H27 H 0.2220 0.0916 -0.1486 0.032 Uiso 1 calc R . .
C28 C 0.3299(4) 0.1865(4) -0.1781(3) 0.0251(11) Uani 1 d . . .
H28 H 0.2983 0.1867 -0.2341 0.030 Uiso 1 calc R . .
C29 C 0.4218(4) 0.2425(3) -0.1479(3) 0.0241(11) Uani 1 d . . .
H29 H 0.4537 0.2803 -0.1832 0.029 Uiso 1 calc R . .
C30 C 0.4668(3) 0.2431(3) -0.0665(3) 0.0213(10) Uani 1 d . . .
H30 H 0.5296 0.2815 -0.0459 0.026 Uiso 1 calc R . .
C31 C 0.4126(3) 0.1046(3) 0.1419(3) 0.0164(10) Uani 1 d . . .
C32 C 0.4248(3) 0.0020(4) 0.1319(3) 0.0238(10) Uani 1 d . . .
H32 H 0.4708 -0.0217 0.0997 0.029 Uiso 1 calc R . .
C33 C 0.3700(4) -0.0652(4) 0.1688(3) 0.0295(12) Uani 1 d . . .
H33 H 0.3765 -0.1351 0.1604 0.035 Uiso 1 calc R . .
C34 C 0.3061(4) -0.0318(4) 0.2177(3) 0.0319(13) Uani 1 d . . .
H34 H 0.2691 -0.0784 0.2434 0.038 Uiso 1 calc R . .
C35 C 0.2959(4) 0.0694(4) 0.2291(3) 0.0330(13) Uani 1 d . . .
H35 H 0.2525 0.0925 0.2635 0.040 Uiso 1 calc R . .
C36 C 0.3481(3) 0.1378(4) 0.1911(3) 0.0255(11) Uani 1 d . . .
H36 H 0.3398 0.2076 0.1987 0.031 Uiso 1 calc R . .

loop_
_atom_site_aniso_label
_atom_site_aniso_U_11
_atom_site_aniso_U_22
_atom_site_aniso_U_33
_atom_site_aniso_U_23
_atom_site_aniso_U_13
_atom_site_aniso_U_12
Au 0.01335(10) 0.01857(11) 0.01617(10) 0.00100(8) 0.00514(6) 0.00013(7)
S 0.0143(5) 0.0235(7) 0.0157(6) 0.0062(5) 0.0042(4) 0.0033(4)
P 0.0122(5) 0.0199(7) 0.0162(6) -0.0003(5) 0.0037(4) -0.0003(4)
C1 0.019(2) 0.013(2) 0.014(2) -0.0002(18) 0.0050(17) -0.0024(17)
C2 0.014(2) 0.015(3) 0.015(2) 0.0020(18) 0.0041(17) 0.0016(16)
B3 0.016(2) 0.012(3) 0.016(3) -0.001(2) 0.000(2) -0.0001(19)
B4 0.025(3) 0.015(3) 0.021(3) 0.000(2) 0.006(2) -0.002(2)
B5 0.019(3) 0.019(3) 0.029(3) 0.003(2) 0.007(2) -0.005(2)
B6 0.014(2) 0.016(3) 0.022(3) 0.001(2) -0.002(2) 0.0018(19)
B7 0.018(2) 0.019(3) 0.016(3) -0.006(2) 0.006(2) 0.004(2)
B8 0.027(3) 0.023(3) 0.019(3) -0.002(2) 0.005(2) -0.003(2)
B9 0.024(3) 0.026(3) 0.026(3) 0.001(3) 0.012(2) 0.000(2)
B10 0.015(3) 0.022(3) 0.032(3) 0.002(2) 0.011(2) 0.001(2)
B11 0.015(2) 0.017(3) 0.024(3) 0.000(2) 0.006(2) 0.0011(19)
B12 0.024(3) 0.023(3) 0.026(3) -0.005(3) 0.013(2) -0.002(2)
C13 0.019(2) 0.009(2) 0.017(2) 0.0018(19) 0.0020(18) 0.0025(17)
N14 0.0188(19) 0.020(2) 0.021(2) -0.0031(17) 0.0016(16) 0.0024(16)
C15 0.020(2) 0.020(3) 0.033(3) -0.003(2) 0.008(2) 0.0093(19)
C16 0.037(3) 0.015(3) 0.031(3) -0.002(2) 0.016(2) 0.008(2)
C17 0.042(3) 0.023(3) 0.024(3) -0.011(2) 0.007(2) 0.001(2)
C18 0.025(2) 0.022(3) 0.020(3) -0.004(2) -0.0015(19) 0.002(2)
C19 0.013(2) 0.024(3) 0.020(3) 0.000(2) 0.0048(18) -0.0044(18)
C20 0.018(2) 0.028(3) 0.020(3) -0.002(2) 0.0004(18) 0.0004(19)
C21 0.023(2) 0.027(3) 0.029(3) 0.001(2) 0.004(2) 0.009(2)
C22 0.024(2) 0.022(3) 0.037(3) -0.007(2) 0.016(2) 0.000(2)
C23 0.029(3) 0.030(3) 0.022(3) -0.005(2) 0.006(2) -0.004(2)
C24 0.024(2) 0.024(3) 0.020(3) 0.001(2) 0.0028(19) -0.005(2)
C25 0.017(2) 0.017(3) 0.012(2) -0.0021(18) 0.0021(17) 0.0039(17)
C26 0.022(2) 0.027(3) 0.017(3) 0.001(2) 0.0063(19) -0.0029(19)
C27 0.022(2) 0.035(3) 0.019(3) -0.004(2) -0.0021(19) -0.003(2)
C28 0.029(3) 0.029(3) 0.016(3) -0.001(2) 0.0024(19) 0.007(2)
C29 0.034(3) 0.020(3) 0.022(3) 0.000(2) 0.013(2) 0.001(2)
C30 0.018(2) 0.020(3) 0.026(3) 0.000(2) 0.006(2) -0.0024(19)
C31 0.011(2) 0.025(3) 0.011(2) 0.0027(19) -0.0026(16) -0.0025(17)
C32 0.022(2) 0.027(3) 0.024(3) -0.002(2) 0.0092(19) 0.002(2)
C33 0.029(3) 0.022(3) 0.036(3) 0.003(2) 0.005(2) -0.006(2)
C34 0.027(3) 0.039(3) 0.029(3) 0.004(2) 0.004(2) -0.017(2)
C35 0.027(3) 0.048(4) 0.029(3) -0.005(3) 0.018(2) -0.013(2)
C36 0.022(2) 0.028(3) 0.030(3) -0.007(2) 0.013(2) -0.007(2)

loop_
_atom_type_symbol
_atom_type_description
_atom_type_scat_dispersion_real
_atom_type_scat_dispersion_imag
_atom_type_scat_source
C C 0.0033 0.0016 'International Tables Vol C Tables 4.2.6.8 and 6.1.1.4'
H H 0.0000 0.0000 'International Tables Vol C Tables 4.2.6.8 and 6.1.1.4'
Au Au -2.0133 8.8022 'International Tables Vol C Tables 4.2.6.8 and 6.1.1.4'
B B 0.0013 0.0007 'International Tables Vol C Tables 4.2.6.8 and 6.1.1.4'
N N 0.0061 0.0033 'International Tables Vol C Tables 4.2.6.8 and 6.1.1.4'
P P 0.1023 0.0942 'International Tables Vol C Tables 4.2.6.8 and 6.1.1.4'
S S 0.1246 0.1234 'International Tables Vol C Tables 4.2.6.8 and 6.1.1.4'

loop_
_geom_angle_atom_site_label_1
_geom_angle_atom_site_label_2
_geom_angle_atom_site_label_3
_geom_angle
_geom_angle_site_symmetry_1
_geom_angle_site_symmetry_3
_geom_angle_publ_flag
P Au S 174.86(4) . . ?
C2 S Au 108.48(14) . . ?
C19 P C25 106.5(2) . . ?
C19 P C31 105.7(2) . . ?
C25 P C31 106.92(19) . . ?
C19 P Au 110.12(14) . . ?
C25 P Au 111.75(13) . . ?
C31 P Au 115.27(14) . . ?
C13 C1 B4 120.7(4) . . ?
C13 C1 B5 120.2(4) . . ?
B4 C1 B5 63.1(3) . . ?
C13 C1 B3 118.1(3) . . ?
B4 C1 B3 63.2(3) . . ?
B5 C1 B3 114.4(3) . . ?
C13 C1 C2 119.5(3) . . ?
B4 C1 C2 110.1(3) . . ?
B5 C1 C2 110.5(3) . . ?
B3 C1 C2 59.3(3) . . ?
C13 C1 B6 117.6(4) . . ?
B4 C1 B6 114.0(3) . . ?
B5 C1 B6 62.6(3) . . ?
B3 C1 B6 111.6(3) . . ?
C2 C1 B6 60.5(2) . . ?
B3 C2 B11 113.8(3) . . ?
B3 C2 B7 62.6(3) . . ?
B11 C2 B7 62.9(3) . . ?
B3 C2 C1 60.1(2) . . ?
B11 C2 C1 109.1(3) . . ?
B7 C2 C1 109.6(3) . . ?
B3 C2 B6 111.7(3) . . ?
B11 C2 B6 61.9(3) . . ?
B7 C2 B6 113.2(3) . . ?
C1 C2 B6 59.8(2) . . ?
B3 C2 S 123.0(3) . . ?
B11 C2 S 116.7(3) . . ?
B7 C2 S 122.7(3) . . ?
C1 C2 S 121.3(3) . . ?
B6 C2 S 114.0(3) . . ?
C2 B3 C1 60.6(3) . . ?
C2 B3 B7 59.0(3) . . ?
C1 B3 B7 107.1(3) . . ?
C2 B3 B4 106.7(3) . . ?
C1 B3 B4 57.7(3) . . ?
B7 B3 B4 108.0(3) . . ?
C2 B3 B8 105.5(3) . . ?
C1 B3 B8 104.5(3) . . ?
B7 B3 B8 59.7(3) . . ?
B4 B3 B8 59.7(3) . . ?
C2 B3 H3 122.5 . . ?
C1 B3 H3 123.3 . . ?
B7 B3 H3 121.7 . . ?
B4 B3 H3 122.3 . . ?
B8 B3 H3 123.5 . . ?
C1 B4 B5 59.0(3) . . ?
C1 B4 B9 105.7(4) . . ?
B5 B4 B9 59.8(3) . . ?
C1 B4 B8 106.3(4) . . ?
B5 B4 B8 108.0(4) . . ?
B9 B4 B8 59.9(3) . . ?
C1 B4 B3 59.2(3) . . ?
B5 B4 B3 107.9(4) . . ?
B9 B4 B3 108.1(4) . . ?
B8 B4 B3 60.5(3) . . ?
C1 B4 H4 123.7 . . ?
B5 B4 H4 121.8 . . ?
B9 B4 H4 122.3 . . ?
B8 B4 H4 121.8 . . ?
B3 B4 H4 121.4 . . ?
C1 B5 B9 105.1(3) . . ?
C1 B5 B4 57.9(3) . . ?
B9 B5 B4 60.1(3) . . ?
C1 B5 B10 105.6(3) . . ?
B9 B5 B10 60.3(3) . . ?
B4 B5 B10 108.0(4) . . ?
C1 B5 B6 59.2(3) . . ?
B9 B5 B6 107.8(4) . . ?
B4 B5 B6 107.0(3) . . ?
B10 B5 B6 59.8(3) . . ?
C1 B5 H5 124.3 . . ?
B9 B5 H5 122.1 . . ?
B4 B5 H5 122.1 . . ?
B10 B5 H5 122.0 . . ?
B6 B5 H5 121.8 . . ?
C1 B6 C2 59.7(2) . . ?
C1 B6 B11 106.1(3) . . ?
C2 B6 B11 58.2(3) . . ?
C1 B6 B10 105.0(4) . . ?
C2 B6 B10 105.3(4) . . ?
B11 B6 B10 60.2(3) . . ?
C1 B6 B5 58.2(3) . . ?
C2 B6 B5 106.4(3) . . ?
B11 B6 B5 108.3(4) . . ?
B10 B6 B5 60.0(3) . . ?
C1 B6 H6 123.6 . . ?
C2 B6 H6 123.3 . . ?
B11 B6 H6 122.0 . . ?
B10 B6 H6 123.0 . . ?
B5 B6 H6 121.9 . . ?
C2 B7 B3 58.4(3) . . ?
C2 B7 B8 105.9(4) . . ?
B3 B7 B8 60.7(3) . . ?
C2 B7 B12 105.6(3) . . ?
B3 B7 B12 108.2(4) . . ?
B8 B7 B12 60.0(3) . . ?
C2 B7 B11 58.4(3) . . ?
B3 B7 B11 106.7(4) . . ?
B8 B7 B11 107.8(4) . . ?
B12 B7 B11 60.1(3) . . ?
C2 B7 H7 124.2 . . ?
B3 B7 H7 121.8 . . ?
B8 B7 H7 121.7 . . ?
B12 B7 H7 121.9 . . ?
B11 B7 H7 122.3 . . ?
B12 B8 B7 60.0(3) . . ?
B12 B8 B9 60.3(3) . . ?
B7 B8 B9 108.4(4) . . ?
B12 B8 B4 108.1(4) . . ?
B7 B8 B4 108.0(4) . . ?
B9 B8 B4 60.0(3) . . ?
B12 B8 B3 107.3(4) . . ?
B7 B8 B3 59.6(3) . . ?
B9 B8 B3 107.6(4) . . ?
B4 B8 B3 59.8(3) . . ?
B12 B8 H8 121.8 . . ?
B7 B8 H8 121.6 . . ?
B9 B8 H8 121.5 . . ?
B4 B8 H8 121.6 . . ?
B3 B8 H8 122.3 . . ?
B5 B9 B8 108.3(4) . . ?
B5 B9 B4 60.0(3) . . ?
B8 B9 B4 60.0(3) . . ?
B5 B9 B10 60.0(3) . . ?
B8 B9 B10 107.7(4) . . ?
B4 B9 B10 107.6(4) . . ?
B5 B9 B12 108.1(4) . . ?
B8 B9 B12 59.8(3) . . ?
B4 B9 B12 107.7(4) . . ?
B10 B9 B12 59.9(3) . . ?
B5 B9 H9 121.5 . . ?
B8 B9 H9 121.7 . . ?
B4 B9 H9 121.9 . . ?
B10 B9 H9 122.0 . . ?
B12 B9 H9 121.8 . . ?
B6 B10 B11 59.8(3) . . ?
B6 B10 B5 60.2(3) . . ?
B11 B10 B5 108.2(3) . . ?
B6 B10 B12 107.8(3) . . ?
B11 B10 B12 60.1(3) . . ?
B5 B10 B12 108.1(4) . . ?
B6 B10 B9 107.7(3) . . ?
B11 B10 B9 108.0(4) . . ?
B5 B10 B9 59.7(3) . . ?
B12 B10 B9 60.1(3) . . ?
B6 B10 H10 121.9 . . ?
B11 B10 H10 121.6 . . ?
B5 B10 H10 121.6 . . ?
B12 B10 H10 121.7 . . ?
B9 B10 H10 121.9 . . ?
C2 B11 B6 60.0(3) . . ?
C2 B11 B10 106.5(3) . . ?
B6 B11 B10 60.0(3) . . ?
C2 B11 B12 105.6(3) . . ?
B6 B11 B12 108.0(4) . . ?
B10 B11 B12 60.1(3) . . ?
C2 B11 B7 58.7(3) . . ?
B6 B11 B7 108.2(3) . . ?
B10 B11 B7 108.0(4) . . ?
B12 B11 B7 59.7(3) . . ?
C2 B11 H11 123.5 . . ?
B6 B11 H11 121.2 . . ?
B10 B11 H11 121.9 . . ?
B12 B11 H11 122.4 . . ?
B7 B11 H11 121.8 . . ?
B8 B12 B7 59.9(3) . . ?
B8 B12 B10 107.8(4) . . ?
B7 B12 B10 108.1(4) . . ?
B8 B12 B11 107.7(4) . . ?
B7 B12 B11 60.1(3) . . ?
B10 B12 B11 59.8(3) . . ?
B8 B12 B9 59.9(3) . . ?
B7 B12 B9 108.0(4) . . ?
B10 B12 B9 60.0(3) . . ?
B11 B12 B9 107.7(4) . . ?
B8 B12 H12 121.9 . . ?
B7 B12 H12 121.6 . . ?
B10 B12 H12 121.7 . . ?
B11 B12 H12 121.9 . . ?
B9 B12 H12 121.8 . . ?
N14 C13 C18 122.4(4) . . ?
N14 C13 C1 116.1(4) . . ?
C18 C13 C1 121.5(4) . . ?
C13 N14 C15 117.2(4) . . ?
N14 C15 C16 124.1(4) . . ?
N14 C15 H15 117.9 . . ?
C16 C15 H15 117.9 . . ?
C17 C16 C15 117.6(4) . . ?
C17 C16 H16 121.2 . . ?
C15 C16 H16 121.2 . . ?
C16 C17 C18 119.7(4) . . ?
C16 C17 H17 120.2 . . ?
C18 C17 H17 120.2 . . ?
C13 C18 C17 119.1(4) . . ?
C13 C18 H18 120.5 . . ?
C17 C18 H18 120.5 . . ?
C20 C19 C24 118.5(4) . . ?
C20 C19 P 123.3(4) . . ?
C24 C19 P 118.1(3) . . ?
C21 C20 C19 120.0(4) . . ?
C21 C20 H20 120.0 . . ?
C19 C20 H20 120.0 . . ?
C22 C21 C20 120.5(4) . . ?
C22 C21 H21 119.7 . . ?
C20 C21 H21 119.7 . . ?
C21 C22 C23 120.4(5) . . ?
C21 C22 H22 119.8 . . ?
C23 C22 H22 119.8 . . ?
C24 C23 C22 119.9(5) . . ?
C24 C23 H23 120.1 . . ?
C22 C23 H23 120.1 . . ?
C23 C24 C19 120.6(4) . . ?
C23 C24 H24 119.7 . . ?
C19 C24 H24 119.7 . . ?
C30 C25 C26 119.4(4) . . ?
C30 C25 P 117.7(3) . . ?
C26 C25 P 122.9(3) . . ?
C27 C26 C25 119.3(4) . . ?
C27 C26 H26 120.4 . . ?
C25 C26 H26 120.4 . . ?
C28 C27 C26 120.9(4) . . ?
C28 C27 H27 119.6 . . ?
C26 C27 H27 119.6 . . ?
C27 C28 C29 120.3(4) . . ?
C27 C28 H28 119.9 . . ?
C29 C28 H28 119.9 . . ?
C30 C29 C28 119.8(4) . . ?
C30 C29 H29 120.1 . . ?
C28 C29 H29 120.1 . . ?
C29 C30 C25 120.4(4) . . ?
C29 C30 H30 119.8 . . ?
C25 C30 H30 119.8 . . ?
C36 C31 C32 119.3(4) . . ?
C36 C31 P 121.4(4) . . ?
C32 C31 P 119.3(3) . . ?
C33 C32 C31 119.9(4) . . ?
C33 C32 H32 120.0 . . ?
C31 C32 H32 120.0 . . ?
C34 C33 C32 120.5(5) . . ?
C34 C33 H33 119.8 . . ?
C32 C33 H33 119.8 . . ?
C35 C34 C33 119.7(5) . . ?
C35 C34 H34 120.2 . . ?
C33 C34 H34 120.2 . . ?
C34 C35 C36 120.6(5) . . ?
C34 C35 H35 119.7 . . ?
C36 C35 H35 119.7 . . ?
C35 C36 C31 120.0(5) . . ?
C35 C36 H36 120.0 . . ?
C31 C36 H36 120.0 . . ?

loop_
_geom_bond_atom_site_label_1
_geom_bond_atom_site_label_2
_geom_bond_distance
_geom_bond_site_symmetry_2
_geom_bond_publ_flag
Au P 2.2616(10) . ?
Au S 2.3052(10) . ?
S C2 1.774(4) . ?
P C19 1.808(5) . ?
P C25 1.810(4) . ?
P C31 1.817(4) . ?
C1 C13 1.501(6) . ?
C1 B4 1.690(6) . ?
C1 B5 1.709(6) . ?
C1 B3 1.717(6) . ?
C1 C2 1.725(6) . ?
C1 B6 1.727(6) . ?
C2 B3 1.703(6) . ?
C2 B11 1.707(6) . ?
C2 B7 1.713(6) . ?
C2 B6 1.740(6) . ?
B3 B7 1.776(7) . ?
B3 B4 1.785(7) . ?
B3 B8 1.796(7) . ?
B3 H3 1.1200 . ?
B4 B5 1.779(7) . ?
B4 B9 1.781(7) . ?
B4 B8 1.782(7) . ?
B4 H4 1.1200 . ?
B5 B9 1.775(8) . ?
B5 B10 1.781(7) . ?
B5 B6 1.785(7) . ?
B5 H5 1.1200 . ?
B6 B11 1.772(7) . ?
B6 B10 1.777(7) . ?
B6 H6 1.1200 . ?
B7 B8 1.777(8) . ?
B7 B12 1.779(7) . ?
B7 B11 1.786(7) . ?
B7 H7 1.1200 . ?
B8 B12 1.779(7) . ?
B8 B9 1.779(7) . ?
B8 H8 1.1200 . ?
B9 B10 1.786(8) . ?
B9 B12 1.788(8) . ?
B9 H9 1.1200 . ?
B10 B11 1.780(7) . ?
B10 B12 1.784(8) . ?
B10 H10 1.1200 . ?
B11 B12 1.785(7) . ?
B11 H11 1.1200 . ?
B12 H12 1.1200 . ?
C13 N14 1.340(5) . ?
C13 C18 1.377(6) . ?
N14 C15 1.341(6) . ?
C15 C16 1.377(6) . ?
C15 H15 0.9500 . ?
C16 C17 1.368(6) . ?
C16 H16 0.9500 . ?
C17 C18 1.380(6) . ?
C17 H17 0.9500 . ?
C18 H18 0.9500 . ?
C19 C20 1.393(6) . ?
C19 C24 1.413(6) . ?
C20 C21 1.389(6) . ?
C20 H20 0.9500 . ?
C21 C22 1.376(6) . ?
C21 H21 0.9500 . ?
C22 C23 1.379(7) . ?
C22 H22 0.9500 . ?
C23 C24 1.377(6) . ?
C23 H23 0.9500 . ?
C24 H24 0.9500 . ?
C25 C30 1.403(6) . ?
C25 C26 1.403(6) . ?
C26 C27 1.385(6) . ?
C26 H26 0.9500 . ?
C27 C28 1.378(7) . ?
C27 H27 0.9500 . ?
C28 C29 1.389(6) . ?
C28 H28 0.9500 . ?
C29 C30 1.378(6) . ?
C29 H29 0.9500 . ?
C30 H30 0.9500 . ?
C31 C36 1.383(6) . ?
C31 C32 1.394(7) . ?
C32 C33 1.381(6) . ?
C32 H32 0.9500 . ?
C33 C34 1.375(7) . ?
C33 H33 0.9500 . ?
C34 C35 1.376(7) . ?
C34 H34 0.9500 . ?
C35 C36 1.383(7) . ?
C35 H35 0.9500 . ?
C36 H36 0.9500 . ?

loop_
_geom_torsion_atom_site_label_1
_geom_torsion_atom_site_label_2
_geom_torsion_atom_site_label_3
_geom_torsion_atom_site_label_4
_geom_torsion
_geom_torsion_site_symmetry_1
_geom_torsion_site_symmetry_2
_geom_torsion_site_symmetry_3
_geom_torsion_site_symmetry_4
_geom_torsion_publ_flag
S C2 C1 C13 -5.6(5) . . . . ?
C2 C1 C13 N14 -78.2(5) . . . . ?
C2 C1 C13 C18 104.7(5) . . . . ?
